data_7036477
loop_
_publ_author_name
'Chlupat\'y, T'
'Turek, J.'
'De Proft, F.'
'R\%u\<zi\<ckov\'a, Z'
'R\%u\<zi\<cka, A'

_publ_section_title
;
 Addition of in situ reduced amidinato-methylaluminium chloride to
 acetylenes.
;
_journal_issue 40
_journal_name_full 'Dalton transactions (Cambridge, England : 2003)'
_journal_page_first 17462
_journal_page_last 17466
_journal_paper_doi 10.1039/c5dt03128a
_journal_volume 44
_journal_year 2015
_chemical_formula_moiety 'C68 H90 Al2 N4'
_chemical_formula_sum 'C68 H90 Al2 N4'
_chemical_formula_weight 1017.40
_chemical_name_systematic
; 
 ? 
;
_space_group_IT_number 14
_symmetry_cell_setting monoclinic
_symmetry_space_group_name_Hall '-P 2ybc'
_symmetry_space_group_name_H-M 'P 1 21/c 1'
_atom_sites_solution_hydrogens geom
_atom_sites_solution_primary direct
_atom_sites_solution_secondary difmap
_audit_creation_method SHELXL-97
_audit_update_record
;
2015-06-12 deposited with the CCDC.
2015-09-10 downloaded from the CCDC.
;
_cell_angle_alpha 90
_cell_angle_beta 108.305(10)
_cell_angle_gamma 90
_cell_formula_units_Z 4
_cell_length_a 20.4820(17)
_cell_length_b 16.1560(7)
_cell_length_c 20.007(3)
_cell_measurement_reflns_used 55951
_cell_measurement_temperature 150(1)
_cell_measurement_theta_max 27.5
_cell_measurement_theta_min 1
_cell_volume 6285.5(12)
_computing_cell_refinement 'COLLECT and DENZO'
_computing_data_collection 'COLLECT (Hooft, 1998) and DENZO (Otwinowski & Minor, 1997)'
_computing_data_reduction 'COLLECT and DENZO'
_computing_molecular_graphics 'PLATON (Spek, 2003)'
_computing_publication_material 'SHELXL-97 (Sheldrick, 2008)'
_computing_structure_refinement 'SHELXL-97 (Sheldrick, 1997)'
_computing_structure_solution 'SIR92 (Altomare et al., 1994)'
_diffrn_ambient_temperature 150(1)
_diffrn_detector_area_resol_mean 9.091
_diffrn_measured_fraction_theta_full 0.981
_diffrn_measured_fraction_theta_max 0.981
_diffrn_measurement_device_type 'Bruker Nonius KappaCCD area detector'
_diffrn_measurement_method '\f and \w scans to fill the Ewald sphere'
_diffrn_radiation_monochromator graphite
_diffrn_radiation_source 'fine-focus sealed tube'
_diffrn_radiation_type MoK\a
_diffrn_radiation_wavelength 0.71073
_diffrn_reflns_av_R_equivalents 0.0828
_diffrn_reflns_av_sigmaI/netI 0.0634
_diffrn_reflns_limit_h_max 26
_diffrn_reflns_limit_h_min -26
_diffrn_reflns_limit_k_max 20
_diffrn_reflns_limit_k_min -20
_diffrn_reflns_limit_l_max 25
_diffrn_reflns_limit_l_min -20
_diffrn_reflns_number 55909
_diffrn_reflns_theta_full 27.33
_diffrn_reflns_theta_max 27.33
_diffrn_reflns_theta_min 2.49
_diffrn_standards_number 0
_exptl_absorpt_coefficient_mu 0.087
_exptl_absorpt_correction_T_max 0.985
_exptl_absorpt_correction_T_min 0.968
_exptl_absorpt_correction_type integration
_exptl_absorpt_process_details
;
Gaussian integration (Coppens, 1970)
;
_exptl_crystal_colour colourless
_exptl_crystal_density_diffrn 1.075
_exptl_crystal_density_method 'not measured'
_exptl_crystal_description block
_exptl_crystal_F_000 2208
_exptl_crystal_size_max 0.47
_exptl_crystal_size_mid 0.27
_exptl_crystal_size_min 0.26
_refine_diff_density_max 0.471
_refine_diff_density_min -0.372
_refine_diff_density_rms 0.064
_refine_ls_extinction_method none
_refine_ls_goodness_of_fit_ref 1.149
_refine_ls_hydrogen_treatment constr
_refine_ls_matrix_type full
_refine_ls_number_parameters 667
_refine_ls_number_reflns 13917
_refine_ls_number_restraints 0
_refine_ls_restrained_S_all 1.149
_refine_ls_R_factor_all 0.1101
_refine_ls_R_factor_gt 0.0610
_refine_ls_shift/su_max 0.001
_refine_ls_shift/su_mean 0.000
_refine_ls_structure_factor_coef Fsqd
_refine_ls_weighting_details 'calc w=1/[\s^2^(Fo^2^)+(0.0256P)^2^+6.9556P] where P=(Fo^2^+2Fc^2^)/3'
_refine_ls_weighting_scheme calc
_refine_ls_wR_factor_gt 0.1174
_refine_ls_wR_factor_ref 0.1469
_reflns_number_gt 9293
_reflns_number_total 13917
_reflns_threshold_expression >2sigma(I)
_cod_data_source_file c5dt03128a2.cif
_cod_data_source_block shelxl
_cod_depositor_comments 'Adding full bibliography for 7036477--7036479.cif.'
_cod_original_sg_symbol_H-M 'P 21/c'
_cod_database_code 7036477

loop_
_symmetry_equiv_pos_as_xyz
'x, y, z'
'-x, y+1/2, -z+1/2'
'-x, -y, -z'
'x, -y-1/2, z-1/2'

loop_
_atom_site_label
_atom_site_type_symbol
_atom_site_fract_x
_atom_site_fract_y
_atom_site_fract_z
_atom_site_U_iso_or_equiv
_atom_site_adp_type
_atom_site_occupancy
_atom_site_symmetry_multiplicity
_atom_site_calc_flag
_atom_site_refinement_flags
Al1 Al 0.32536(3) 0.07833(4) 0.26638(4) 0.01907(15) Uani 1 1 d .
Al2 Al 0.15066(3) 0.28061(4) 0.18895(3) 0.01806(15) Uani 1 1 d .
N4 N 0.11125(9) 0.33748(12) 0.10010(10) 0.0186(4) Uani 1 1 d .
N3 N 0.14539(10) 0.40034(12) 0.20211(10) 0.0201(4) Uani 1 1 d .
N1 N 0.41562(9) 0.06432(12) 0.25599(10) 0.0198(4) Uani 1 1 d .
C7 C 0.53080(12) 0.10452(15) 0.33256(12) 0.0231(5) Uani 1 1 d .
C2 C 0.47982(11) 0.10497(14) 0.26667(12) 0.0201(5) Uani 1 1 d .
C55 C 0.25075(11) 0.14776(14) 0.20441(12) 0.0199(5) Uani 1 1 d .
C28 C 0.11257(11) 0.40913(14) 0.13352(12) 0.0194(5) Uani 1 1 d .
N2 N 0.33584(10) -0.03095(12) 0.22662(10) 0.0214(4) Uani 1 1 d .
C14 C 0.30060(12) -0.10348(14) 0.19434(13) 0.0242(5) Uani 1 1 d .
C1 C 0.40188(11) -0.01420(14) 0.23520(12) 0.0195(5) Uani 1 1 d .
C56 C 0.24287(12) 0.22784(14) 0.22254(12) 0.0204(5) Uani 1 1 d .
C41 C 0.07832(12) 0.32940(14) 0.02570(12) 0.0196(5) Uani 1 1 d .
C54 C 0.08327(11) 0.21733(14) 0.22103(12) 0.0203(5) Uani 1 1 d .
H54A H 0.0430 0.2505 0.2152 0.024 Uiso 1 1 d R
H54B H 0.1033 0.2032 0.2698 0.024 Uiso 1 1 d R
H54C H 0.0708 0.1676 0.1937 0.024 Uiso 1 1 d R
C27 C 0.33077(12) 0.07379(15) 0.36640(12) 0.0238(5) Uani 1 1 d .
H27A H 0.3608 0.0295 0.3891 0.029 Uiso 1 1 d R
H27B H 0.2857 0.0643 0.3701 0.029 Uiso 1 1 d R
H27C H 0.3485 0.1253 0.3888 0.029 Uiso 1 1 d R
C63 C 0.29973(12) 0.26368(14) 0.28063(12) 0.0209(5) Uani 1 1 d .
C53 C 0.07919(13) 0.48725(15) 0.09940(13) 0.0271(5) Uani 1 1 d .
H53A H 0.0782 0.4880 0.0511 0.033 Uiso 1 1 d R
H53B H 0.1049 0.5339 0.1237 0.033 Uiso 1 1 d R
H53C H 0.0330 0.4900 0.1015 0.033 Uiso 1 1 d R
C35 C 0.03079(13) 0.43888(15) 0.25557(14) 0.0293(6) Uani 1 1 d .
H35 H 0.0322 0.3986 0.2194 0.035 Uiso 1 1 d R
C62 C 0.17015(13) 0.15119(15) 0.08046(13) 0.0261(5) Uani 1 1 d .
H62 H 0.1878 0.2028 0.0748 0.031 Uiso 1 1 d R
C58 C 0.16750(13) 0.03272(15) 0.15102(14) 0.0272(5) Uani 1 1 d .
H58 H 0.1834 0.0039 0.1933 0.033 Uiso 1 1 d R
C15 C 0.26700(12) -0.15213(15) 0.23285(15) 0.0288(6) Uani 1 1 d .
C44 C 0.01428(15) 0.31453(17) -0.11817(13) 0.0337(6) Uani 1 1 d .
H44 H -0.0073 0.3107 -0.1665 0.040 Uiso 1 1 d R
C42 C 0.11540(13) 0.34742(15) -0.02091(13) 0.0252(5) Uani 1 1 d .
C47 C 0.19036(13) 0.37380(18) 0.00395(15) 0.0343(6) Uani 1 1 d .
H47 H 0.2067 0.3717 0.0555 0.041 Uiso 1 1 d R
C3 C 0.48858(12) 0.15123(15) 0.21018(13) 0.0239(5) Uani 1 1 d .
C19 C 0.29418(13) -0.12310(16) 0.12424(14) 0.0295(6) Uani 1 1 d .
C57 C 0.19555(12) 0.11044(14) 0.14505(12) 0.0207(5) Uani 1 1 d .
C29 C 0.15208(13) 0.46815(14) 0.24983(12) 0.0235(5) Uani 1 1 d .
C60 C 0.09259(14) 0.03983(19) 0.03177(15) 0.0382(7) Uani 1 1 d .
H60 H 0.0588 0.0161 -0.0059 0.046 Uiso 1 1 d R
C46 C 0.01006(12) 0.30166(15) 0.00059(13) 0.0240(5) Uani 1 1 d .
C8 C 0.43617(14) 0.14973(17) 0.13706(13) 0.0313(6) Uani 1 1 d .
H8 H 0.3935 0.1257 0.1408 0.038 Uiso 1 1 d R
C45 C -0.02126(14) 0.29492(17) -0.07179(13) 0.0309(6) Uani 1 1 d .
H45 H -0.0667 0.2773 -0.0893 0.037 Uiso 1 1 d R
C50 C -0.03026(13) 0.27909(19) 0.05000(14) 0.0350(6) Uani 1 1 d .
H50 H 0.0018 0.2804 0.0981 0.042 Uiso 1 1 d R
C64 C 0.28789(13) 0.30015(15) 0.33938(13) 0.0273(5) Uani 1 1 d .
H64 H 0.2430 0.3066 0.3400 0.033 Uiso 1 1 d R
C67 C 0.42189(14) 0.28632(17) 0.33770(15) 0.0343(6) Uani 1 1 d .
H67 H 0.4668 0.2828 0.3366 0.041 Uiso 1 1 d R
C4 C 0.54822(13) 0.19766(15) 0.22233(14) 0.0289(6) Uani 1 1 d .
H4 H 0.5543 0.2292 0.1859 0.035 Uiso 1 1 d R
C5 C 0.59838(13) 0.19882(16) 0.28720(15) 0.0304(6) Uani 1 1 d .
H5 H 0.6380 0.2303 0.2941 0.036 Uiso 1 1 d R
C26 C 0.45452(12) -0.07456(15) 0.22844(14) 0.0272(5) Uani 1 1 d .
H26A H 0.4834 -0.0906 0.2744 0.033 Uiso 1 1 d R
H26B H 0.4820 -0.0494 0.2030 0.033 Uiso 1 1 d R
H26C H 0.4319 -0.1226 0.2034 0.033 Uiso 1 1 d R
C23 C 0.32463(14) -0.07075(17) 0.07798(14) 0.0341(6) Uani 1 1 d .
H23 H 0.3561 -0.0307 0.1085 0.041 Uiso 1 1 d R
C43 C 0.08173(15) 0.33965(17) -0.09259(13) 0.0315(6) Uani 1 1 d .
H43 H 0.1055 0.3517 -0.1241 0.038 Uiso 1 1 d R
C18 C 0.25521(14) -0.19194(17) 0.09420(16) 0.0385(7) Uani 1 1 d .
H18 H 0.2509 -0.2060 0.0479 0.046 Uiso 1 1 d R
C30 C 0.09701(14) 0.48870(15) 0.27438(13) 0.0280(5) Uani 1 1 d .
C68 C 0.36801(13) 0.25903(15) 0.28090(13) 0.0263(5) Uani 1 1 d .
H68 H 0.3775 0.2371 0.2420 0.032 Uiso 1 1 d R
C6 C 0.58947(12) 0.15247(16) 0.34153(14) 0.0289(6) Uani 1 1 d .
H6 H 0.6233 0.1535 0.3852 0.035 Uiso 1 1 d R
C65 C 0.34164(15) 0.32649(18) 0.39628(14) 0.0369(7) Uani 1 1 d .
H65 H 0.3327 0.3495 0.4351 0.044 Uiso 1 1 d R
C66 C 0.40896(15) 0.31908(18) 0.39607(15) 0.0405(7) Uani 1 1 d .
H66 H 0.4451 0.3359 0.4349 0.049 Uiso 1 1 d R
C33 C 0.21906(16) 0.57926(18) 0.31691(15) 0.0418(7) Uani 1 1 d .
H33 H 0.2598 0.6092 0.3323 0.050 Uiso 1 1 d R
C59 C 0.11646(14) -0.00193(17) 0.09512(16) 0.0352(6) Uani 1 1 d .
H59 H 0.0982 -0.0533 0.1003 0.042 Uiso 1 1 d R
C48 C 0.19854(15) 0.46303(19) -0.01878(17) 0.0418(7) Uani 1 1 d .
H48A H 0.1807 0.4670 -0.0691 0.050 Uiso 1 1 d R
H48B H 0.2464 0.4778 -0.0034 0.050 Uiso 1 1 d R
H48C H 0.1736 0.5000 0.0020 0.050 Uiso 1 1 d R
C34 C 0.21419(14) 0.51215(16) 0.27145(14) 0.0303(6) Uani 1 1 d .
C61 C 0.11897(14) 0.11639(18) 0.02441(14) 0.0344(6) Uani 1 1 d .
H61 H 0.1026 0.1448 -0.0180 0.041 Uiso 1 1 d R
C31 C 0.10496(17) 0.55680(18) 0.31917(16) 0.0421(7) Uani 1 1 d .
H31 H 0.0689 0.5719 0.3356 0.051 Uiso 1 1 d R
C20 C 0.27441(15) -0.13076(17) 0.30824(16) 0.0371(7) Uani 1 1 d .
H20 H 0.2774 -0.0703 0.3122 0.045 Uiso 1 1 d R
C16 C 0.22868(13) -0.21945(17) 0.19991(17) 0.0381(7) Uani 1 1 d .
H16 H 0.2062 -0.2516 0.2244 0.046 Uiso 1 1 d R
C9 C 0.41948(17) 0.2353(2) 0.10415(16) 0.0477(8) Uani 1 1 d .
H9A H 0.4067 0.2715 0.1360 0.057 Uiso 1 1 d R
H9B H 0.3821 0.2312 0.0609 0.057 Uiso 1 1 d R
H9C H 0.4593 0.2572 0.0947 0.057 Uiso 1 1 d R
C11 C 0.52416(13) 0.05404(17) 0.39430(13) 0.0298(6) Uani 1 1 d .
H11 H 0.4804 0.0240 0.3784 0.036 Uiso 1 1 d R
C32 C 0.16438(19) 0.60142(19) 0.33945(17) 0.0493(8) Uani 1 1 d .
H32 H 0.1681 0.6473 0.3685 0.059 Uiso 1 1 d R
C52 C -0.05972(16) 0.1921(2) 0.03640(19) 0.0511(9) Uani 1 1 d .
H52A H -0.0939 0.1899 -0.0092 0.061 Uiso 1 1 d R
H52B H -0.0803 0.1780 0.0719 0.061 Uiso 1 1 d R
H52C H -0.0236 0.1535 0.0381 0.061 Uiso 1 1 d R
C40 C 0.26549(16) 0.5281(2) 0.17363(18) 0.0467(8) Uani 1 1 d .
H40A H 0.2239 0.5085 0.1398 0.056 Uiso 1 1 d R
H40B H 0.3041 0.5130 0.1587 0.056 Uiso 1 1 d R
H40C H 0.2636 0.5873 0.1772 0.056 Uiso 1 1 d R
C12 C 0.52287(17) 0.1099(2) 0.45541(15) 0.0470(8) Uani 1 1 d .
H12A H 0.5645 0.1418 0.4706 0.056 Uiso 1 1 d R
H12B H 0.5191 0.0766 0.4938 0.056 Uiso 1 1 d R
H12C H 0.4841 0.1466 0.4402 0.056 Uiso 1 1 d R
C13 C 0.58194(15) -0.0098(2) 0.41853(17) 0.0457(8) Uani 1 1 d .
H13A H 0.5834 -0.0427 0.3790 0.055 Uiso 1 1 d R
H13B H 0.5736 -0.0450 0.4537 0.055 Uiso 1 1 d R
H13C H 0.6251 0.0182 0.4380 0.055 Uiso 1 1 d R
C38 C 0.27326(14) 0.48920(18) 0.24508(17) 0.0397(7) Uani 1 1 d .
H38 H 0.2720 0.4290 0.2387 0.048 Uiso 1 1 d R
C49 C 0.23542(16) 0.3162(2) -0.02355(19) 0.0521(9) Uani 1 1 d .
H49A H 0.2288 0.2601 -0.0112 0.062 Uiso 1 1 d R
H49B H 0.2828 0.3313 -0.0028 0.062 Uiso 1 1 d R
H49C H 0.2229 0.3210 -0.0738 0.062 Uiso 1 1 d R
C24 C 0.26798(17) -0.0223(2) 0.02399(16) 0.0484(8) Uani 1 1 d .
H24A H 0.2354 -0.0601 -0.0055 0.058 Uiso 1 1 d R
H24B H 0.2878 0.0109 -0.0044 0.058 Uiso 1 1 d R
H24C H 0.2451 0.0130 0.0482 0.058 Uiso 1 1 d R
C25 C 0.36607(18) -0.1225(2) 0.04154(19) 0.0535(9) Uani 1 1 d .
H25A H 0.3987 -0.1560 0.0758 0.064 Uiso 1 1 d R
H25B H 0.3901 -0.0865 0.0191 0.064 Uiso 1 1 d R
H25C H 0.3355 -0.1576 0.0069 0.064 Uiso 1 1 d R
C37 C 0.02630(18) 0.3904(2) 0.31945(17) 0.0472(8) Uani 1 1 d .
H37A H 0.0654 0.3544 0.3359 0.057 Uiso 1 1 d R
H37B H -0.0151 0.3581 0.3064 0.057 Uiso 1 1 d R
H37C H 0.0257 0.4283 0.3562 0.057 Uiso 1 1 d R
C17 C 0.22288(14) -0.24007(18) 0.13148(18) 0.0450(8) Uani 1 1 d .
H17 H 0.1973 -0.2860 0.1103 0.054 Uiso 1 1 d R
C10 C 0.46226(17) 0.09395(19) 0.08870(15) 0.0437(7) Uani 1 1 d .
H10A H 0.5035 0.1172 0.0835 0.052 Uiso 1 1 d R
H10B H 0.4278 0.0901 0.0434 0.052 Uiso 1 1 d R
H10C H 0.4718 0.0397 0.1091 0.052 Uiso 1 1 d R
C39 C 0.34393(16) 0.5112(2) 0.2962(2) 0.0605(10) Uani 1 1 d .
H39A H 0.3500 0.5702 0.2976 0.073 Uiso 1 1 d R
H39B H 0.3791 0.4856 0.2810 0.073 Uiso 1 1 d R
H39C H 0.3470 0.4915 0.3424 0.073 Uiso 1 1 d R
C51 C -0.08705(16) 0.3419(2) 0.04624(17) 0.0468(8) Uani 1 1 d .
H51A H -0.0673 0.3962 0.0563 0.056 Uiso 1 1 d R
H51B H -0.1096 0.3278 0.0801 0.056 Uiso 1 1 d R
H51C H -0.1200 0.3414 -0.0001 0.056 Uiso 1 1 d R
C36 C -0.03300(16) 0.4918(2) 0.22548(19) 0.0486(8) Uani 1 1 d .
H36A H -0.0371 0.5300 0.2607 0.058 Uiso 1 1 d R
H36B H -0.0730 0.4570 0.2111 0.058 Uiso 1 1 d R
H36C H -0.0292 0.5220 0.1856 0.058 Uiso 1 1 d R
C21 C 0.2126(2) -0.1570(2) 0.3306(2) 0.0677(11) Uani 1 1 d .
H21A H 0.1708 -0.1422 0.2946 0.081 Uiso 1 1 d R
H21B H 0.2144 -0.1296 0.3737 0.081 Uiso 1 1 d R
H21C H 0.2139 -0.2158 0.3376 0.081 Uiso 1 1 d R
C22 C 0.33969(19) -0.1645(3) 0.35729(18) 0.0630(10) Uani 1 1 d .
H22A H 0.3388 -0.2239 0.3548 0.076 Uiso 1 1 d R
H22B H 0.3445 -0.1474 0.4045 0.076 Uiso 1 1 d R
H22C H 0.3778 -0.1440 0.3440 0.076 Uiso 1 1 d R

loop_
_atom_site_aniso_label
_atom_site_aniso_U_11
_atom_site_aniso_U_22
_atom_site_aniso_U_33
_atom_site_aniso_U_23
_atom_site_aniso_U_13
_atom_site_aniso_U_12
Al1 0.0176(3) 0.0184(3) 0.0217(3) 0.0009(3) 0.0069(3) 0.0020(3)
Al2 0.0201(3) 0.0161(3) 0.0184(3) 0.0022(3) 0.0067(3) 0.0017(3)
N4 0.0203(9) 0.0183(9) 0.0183(9) 0.0017(8) 0.0077(8) 0.0030(8)
N3 0.0214(10) 0.0191(10) 0.0200(10) 0.0001(8) 0.0068(8) 0.0021(8)
N1 0.0168(9) 0.0198(10) 0.0227(10) -0.0009(8) 0.0063(8) -0.0009(8)
C7 0.0202(11) 0.0233(12) 0.0258(12) 0.0004(10) 0.0072(10) 0.0018(10)
C2 0.0165(11) 0.0174(11) 0.0264(12) -0.0012(9) 0.0068(9) 0.0015(9)
C55 0.0193(11) 0.0202(11) 0.0206(11) 0.0002(9) 0.0069(9) 0.0000(10)
C28 0.0191(11) 0.0192(11) 0.0234(11) 0.0040(9) 0.0114(9) 0.0031(9)
N2 0.0186(10) 0.0174(10) 0.0288(11) -0.0007(8) 0.0083(8) -0.0003(8)
C14 0.0155(11) 0.0168(11) 0.0366(14) -0.0006(10) 0.0031(10) 0.0022(9)
C1 0.0188(11) 0.0192(11) 0.0210(11) 0.0020(9) 0.0068(9) 0.0027(9)
C56 0.0228(11) 0.0211(11) 0.0183(11) 0.0008(9) 0.0078(9) -0.0010(10)
C41 0.0250(12) 0.0167(11) 0.0188(11) 0.0019(9) 0.0092(9) 0.0064(10)
C54 0.0209(11) 0.0174(11) 0.0245(12) 0.0082(9) 0.0099(9) 0.0003(10)
C27 0.0247(12) 0.0251(12) 0.0230(12) 0.0014(10) 0.0096(10) 0.0048(11)
C63 0.0249(12) 0.0143(11) 0.0220(11) 0.0024(9) 0.0051(10) 0.0020(10)
C53 0.0338(14) 0.0215(12) 0.0276(13) 0.0037(10) 0.0116(11) 0.0064(11)
C35 0.0370(14) 0.0218(12) 0.0367(14) 0.0008(11) 0.0224(12) 0.0027(11)
C62 0.0301(13) 0.0215(12) 0.0258(12) -0.0019(10) 0.0074(10) 0.0052(11)
C58 0.0263(13) 0.0226(12) 0.0321(13) 0.0018(10) 0.0083(11) 0.0018(11)
C15 0.0165(11) 0.0188(12) 0.0510(16) 0.0010(11) 0.0107(11) 0.0023(10)
C44 0.0506(17) 0.0308(14) 0.0167(12) 0.0000(10) 0.0064(12) 0.0065(13)
C42 0.0316(13) 0.0230(12) 0.0249(12) 0.0046(10) 0.0144(11) 0.0068(11)
C47 0.0299(14) 0.0462(17) 0.0321(14) 0.0112(12) 0.0176(12) 0.0052(13)
C3 0.0244(12) 0.0202(12) 0.0274(12) 0.0015(10) 0.0088(10) 0.0022(10)
C19 0.0216(12) 0.0233(13) 0.0365(14) -0.0023(11) -0.0012(11) 0.0050(11)
C57 0.0197(11) 0.0176(11) 0.0257(12) -0.0031(9) 0.0083(9) 0.0035(9)
C29 0.0312(13) 0.0169(11) 0.0216(12) 0.0007(9) 0.0071(10) 0.0008(10)
C60 0.0286(14) 0.0411(16) 0.0364(15) -0.0106(13) -0.0020(12) -0.0011(13)
C46 0.0248(12) 0.0242(12) 0.0234(12) 0.0034(10) 0.0082(10) 0.0017(10)
C8 0.0288(13) 0.0375(15) 0.0258(13) 0.0063(11) 0.0060(11) 0.0002(12)
C45 0.0306(14) 0.0327(14) 0.0247(13) 0.0012(11) 0.0018(11) -0.0009(12)
C50 0.0220(13) 0.0552(18) 0.0264(13) 0.0110(13) 0.0055(11) -0.0060(13)
C64 0.0304(13) 0.0267(13) 0.0240(12) -0.0006(10) 0.0073(10) 0.0041(11)
C67 0.0256(13) 0.0305(14) 0.0418(16) -0.0002(12) 0.0035(12) -0.0024(12)
C4 0.0273(13) 0.0231(13) 0.0405(15) 0.0070(11) 0.0166(12) -0.0012(11)
C5 0.0228(13) 0.0235(13) 0.0465(16) -0.0020(11) 0.0133(12) -0.0057(11)
C26 0.0214(12) 0.0236(12) 0.0364(14) -0.0023(11) 0.0089(11) 0.0015(11)
C23 0.0385(15) 0.0320(14) 0.0294(14) -0.0063(11) 0.0070(12) 0.0053(13)
C43 0.0441(16) 0.0324(14) 0.0235(13) 0.0028(11) 0.0186(12) 0.0069(13)
C18 0.0311(14) 0.0294(14) 0.0417(16) -0.0064(12) -0.0077(12) 0.0040(13)
C30 0.0402(15) 0.0211(12) 0.0250(12) 0.0007(10) 0.0134(11) 0.0017(11)
C68 0.0276(13) 0.0208(12) 0.0298(13) -0.0010(10) 0.0080(11) -0.0005(10)
C6 0.0191(12) 0.0305(14) 0.0326(14) -0.0044(11) 0.0018(10) -0.0011(11)
C65 0.0464(17) 0.0368(16) 0.0255(13) -0.0077(12) 0.0085(12) 0.0032(14)
C66 0.0385(16) 0.0369(16) 0.0337(15) -0.0073(13) -0.0064(12) -0.0025(14)
C33 0.0490(18) 0.0302(15) 0.0411(16) -0.0071(13) 0.0070(14) -0.0156(14)
C59 0.0279(14) 0.0278(14) 0.0492(17) -0.0073(13) 0.0112(12) -0.0067(12)
C48 0.0374(16) 0.0423(17) 0.0516(18) 0.0019(14) 0.0224(14) -0.0038(14)
C34 0.0361(14) 0.0199(12) 0.0317(14) 0.0035(10) 0.0060(11) -0.0025(11)
C61 0.0337(15) 0.0347(15) 0.0295(14) -0.0047(12) 0.0023(11) 0.0067(13)
C31 0.063(2) 0.0321(15) 0.0413(16) -0.0118(13) 0.0310(15) -0.0072(15)
C20 0.0412(16) 0.0219(13) 0.0584(19) 0.0033(13) 0.0303(15) 0.0009(12)
C16 0.0217(13) 0.0241(13) 0.066(2) 0.0025(14) 0.0098(13) -0.0019(12)
C9 0.055(2) 0.0513(19) 0.0342(16) 0.0136(14) 0.0111(14) 0.0157(16)
C11 0.0227(12) 0.0414(15) 0.0230(12) 0.0076(11) 0.0042(10) 0.0013(12)
C32 0.080(2) 0.0310(16) 0.0447(18) -0.0176(14) 0.0303(17) -0.0112(17)
C52 0.0354(16) 0.0495(19) 0.071(2) 0.0257(17) 0.0203(16) 0.0004(15)
C40 0.0391(17) 0.0484(19) 0.061(2) -0.0059(16) 0.0272(16) -0.0090(15)
C12 0.0501(18) 0.064(2) 0.0279(15) 0.0014(14) 0.0138(14) -0.0003(17)
C13 0.0375(16) 0.056(2) 0.0429(17) 0.0223(15) 0.0117(14) 0.0101(15)
C38 0.0302(15) 0.0243(14) 0.064(2) 0.0053(13) 0.0136(14) -0.0024(12)
C49 0.0464(18) 0.053(2) 0.074(2) 0.0286(18) 0.0430(18) 0.0195(16)
C24 0.057(2) 0.053(2) 0.0339(16) 0.0066(14) 0.0123(15) 0.0122(17)
C25 0.054(2) 0.053(2) 0.058(2) -0.0126(17) 0.0232(17) 0.0082(17)
C37 0.059(2) 0.0440(18) 0.0457(18) 0.0106(15) 0.0270(16) -0.0025(16)
C17 0.0249(14) 0.0267(15) 0.067(2) -0.0068(14) -0.0081(14) -0.0043(12)
C10 0.0553(19) 0.0427(17) 0.0307(15) 0.0003(13) 0.0101(14) 0.0018(15)
C39 0.0355(17) 0.053(2) 0.084(3) 0.019(2) 0.0062(17) -0.0075(16)
C51 0.0399(17) 0.059(2) 0.0488(18) -0.0076(16) 0.0245(15) -0.0041(16)
C36 0.0427(18) 0.0376(17) 0.070(2) 0.0063(16) 0.0241(17) 0.0083(15)
C21 0.067(2) 0.062(2) 0.097(3) 0.001(2) 0.058(2) -0.009(2)
C22 0.063(2) 0.082(3) 0.045(2) -0.0002(19) 0.0186(17) 0.022(2)

loop_
_atom_type_symbol
_atom_type_description
_atom_type_scat_dispersion_real
_atom_type_scat_dispersion_imag
_atom_type_scat_source
C C 0.0033 0.0016 'International Tables Vol C Tables 4.2.6.8 and 6.1.1.4'
H H 0.0000 0.0000 'International Tables Vol C Tables 4.2.6.8 and 6.1.1.4'
N N 0.0061 0.0033 'International Tables Vol C Tables 4.2.6.8 and 6.1.1.4'
Al Al 0.0645 0.0514 'International Tables Vol C Tables 4.2.6.8 and 6.1.1.4'

loop_
_exptl_crystal_face_index_h
_exptl_crystal_face_index_k
_exptl_crystal_face_index_l
_exptl_crystal_face_perp_dist
0 1 1 0.166
0 -1 -1 0.188
1 0 0 0.087
0 -1 1 0.101
-1 0 0 0.116
0 1 -1 0.126
0 0 1 0.168
0 0 -1 0.197

loop_
_geom_angle_atom_site_label_1
_geom_angle_atom_site_label_2
_geom_angle_atom_site_label_3
_geom_angle
N1 Al1 C27 110.69(9)
N1 Al1 N2 67.93(8)
C27 Al1 N2 113.40(10)
N1 Al1 C55 124.92(9)
C27 Al1 C55 116.23(10)
N2 Al1 C55 114.40(9)
N1 Al1 C1 34.06(8)
C27 Al1 C1 114.21(9)
N2 Al1 C1 34.06(8)
C55 Al1 C1 129.10(9)
N4 Al2 N3 68.32(8)
N4 Al2 C54 114.22(9)
N3 Al2 C54 113.13(9)
N4 Al2 C56 126.27(9)
N3 Al2 C56 117.69(9)
C54 Al2 C56 110.74(10)
N4 Al2 C28 34.25(8)
N3 Al2 C28 34.25(8)
C54 Al2 C28 116.36(9)
C56 Al2 C28 132.30(9)
C28 N4 C41 121.91(19)
C28 N4 Al2 90.84(14)
C41 N4 Al2 146.47(15)
C28 N3 C29 121.13(19)
C28 N3 Al2 89.89(14)
C29 N3 Al2 147.93(16)
C1 N1 C2 125.32(19)
C1 N1 Al1 91.70(14)
C2 N1 Al1 142.84(15)
C6 C7 C2 118.4(2)
C6 C7 C11 119.1(2)
C2 C7 C11 122.4(2)
C7 C2 C3 120.7(2)
C7 C2 N1 121.2(2)
C3 C2 N1 117.8(2)
C56 C55 C57 118.2(2)
C56 C55 Al1 120.06(18)
C57 C55 Al1 120.87(16)
N3 C28 N4 110.4(2)
N3 C28 C53 124.8(2)
N4 C28 C53 124.8(2)
N3 C28 Al2 55.86(12)
N4 C28 Al2 54.91(11)
C53 C28 Al2 172.20(17)
C1 N2 C14 125.07(19)
C1 N2 Al1 90.06(14)
C14 N2 Al1 144.70(15)
C19 C14 C15 120.5(2)
C19 C14 N2 121.0(2)
C15 C14 N2 118.2(2)
N2 C1 N1 109.73(19)
N2 C1 C26 126.0(2)
N1 C1 C26 124.1(2)
N2 C1 Al1 55.88(11)
N1 C1 Al1 54.24(11)
C26 C1 Al1 170.54(17)
C55 C56 C63 116.7(2)
C55 C56 Al2 119.69(18)
C63 C56 Al2 121.83(16)
C46 C41 C42 120.9(2)
C46 C41 N4 119.47(19)
C42 C41 N4 119.6(2)
Al2 C54 H54A 109.4
Al2 C54 H54B 109.5
H54A C54 H54B 109.5
Al2 C54 H54C 109.5
H54A C54 H54C 109.5
H54B C54 H54C 109.5
Al1 C27 H27A 109.4
Al1 C27 H27B 109.5
H27A C27 H27B 109.5
Al1 C27 H27C 109.5
H27A C27 H27C 109.5
H27B C27 H27C 109.5
C68 C63 C64 117.1(2)
C68 C63 C56 121.4(2)
C64 C63 C56 121.5(2)
C28 C53 H53A 109.4
C28 C53 H53B 109.5
H53A C53 H53B 109.5
C28 C53 H53C 109.5
H53A C53 H53C 109.5
H53B C53 H53C 109.5
C36 C35 C30 113.0(2)
C36 C35 C37 110.5(2)
C30 C35 C37 110.4(2)
C36 C35 H35 107.6
C30 C35 H35 107.7
C37 C35 H35 107.6
C61 C62 C57 121.5(2)
C61 C62 H62 119.2
C57 C62 H62 119.3
C59 C58 C57 121.2(2)
C59 C58 H58 119.5
C57 C58 H58 119.3
C16 C15 C14 118.4(3)
C16 C15 C20 121.4(2)
C14 C15 C20 120.1(2)
C43 C44 C45 119.8(2)
C43 C44 H44 120.0
C45 C44 H44 120.2
C43 C42 C41 118.0(2)
C43 C42 C47 119.1(2)
C41 C42 C47 122.8(2)
C42 C47 C49 111.9(3)
C42 C47 C48 111.1(2)
C49 C47 C48 109.3(2)
C42 C47 H47 108.2
C49 C47 H47 108.2
C48 C47 H47 108.1
C4 C3 C2 118.1(2)
C4 C3 C8 119.6(2)
C2 C3 C8 122.2(2)
C18 C19 C14 118.3(3)
C18 C19 C23 118.0(3)
C14 C19 C23 123.6(2)
C62 C57 C58 117.2(2)
C62 C57 C55 121.1(2)
C58 C57 C55 121.7(2)
C34 C29 C30 121.5(2)
C34 C29 N3 118.8(2)
C30 C29 N3 119.7(2)
C61 C60 C59 119.9(3)
C61 C60 H60 120.0
C59 C60 H60 120.0
C45 C46 C41 118.7(2)
C45 C46 C50 119.4(2)
C41 C46 C50 121.9(2)
C3 C8 C9 113.4(2)
C3 C8 C10 109.6(2)
C9 C8 C10 109.6(2)
C3 C8 H8 108.1
C9 C8 H8 108.0
C10 C8 H8 108.1
C44 C45 C46 120.8(2)
C44 C45 H45 119.5
C46 C45 H45 119.7
C46 C50 C52 111.8(2)
C46 C50 C51 111.7(2)
C52 C50 C51 110.6(2)
C46 C50 H50 107.5
C52 C50 H50 107.5
C51 C50 H50 107.4
C65 C64 C63 121.2(2)
C65 C64 H64 119.4
C63 C64 H64 119.4
C66 C67 C68 120.1(3)
C66 C67 H67 119.9
C68 C67 H67 120.1
C5 C4 C3 121.8(2)
C5 C4 H4 119.1
C3 C4 H4 119.1
C6 C5 C4 119.4(2)
C6 C5 H5 120.4
C4 C5 H5 120.3
C1 C26 H26A 109.6
C1 C26 H26B 109.4
H26A C26 H26B 109.5
C1 C26 H26C 109.4
H26A C26 H26C 109.5
H26B C26 H26C 109.5
C19 C23 C24 110.4(2)
C19 C23 C25 112.3(2)
C24 C23 C25 110.8(2)
C19 C23 H23 107.6
C24 C23 H23 107.8
C25 C23 H23 107.7
C44 C43 C42 121.8(2)
C44 C43 H43 119.1
C42 C43 H43 119.1
C17 C18 C19 121.6(3)
C17 C18 H18 119.2
C19 C18 H18 119.2
C31 C30 C29 117.8(2)
C31 C30 C35 119.4(2)
C29 C30 C35 122.7(2)
C67 C68 C63 121.6(2)
C67 C68 H68 119.2
C63 C68 H68 119.2
C5 C6 C7 121.5(2)
C5 C6 H6 119.2
C7 C6 H6 119.3
C64 C65 C66 120.5(3)
C64 C65 H65 119.9
C66 C65 H65 119.6
C67 C66 C65 119.4(3)
C67 C66 H66 120.3
C65 C66 H66 120.3
C32 C33 C34 121.0(3)
C32 C33 H33 119.5
C34 C33 H33 119.5
C60 C59 C58 120.2(3)
C60 C59 H59 120.0
C58 C59 H59 119.8
C47 C48 H48A 109.5
C47 C48 H48B 109.5
H48A C48 H48B 109.5
C47 C48 H48C 109.5
H48A C48 H48C 109.5
H48B C48 H48C 109.5
C33 C34 C29 117.8(3)
C33 C34 C38 121.1(3)
C29 C34 C38 121.1(2)
C60 C61 C62 119.9(3)
C60 C61 H61 120.0
C62 C61 H61 120.1
C32 C31 C30 121.4(3)
C32 C31 H31 119.3
C30 C31 H31 119.2
C22 C20 C15 111.2(2)
C22 C20 C21 111.1(3)
C15 C20 C21 113.4(3)
C22 C20 H20 107.0
C15 C20 H20 107.0
C21 C20 H20 106.8
C17 C16 C15 121.6(3)
C17 C16 H16 119.1
C15 C16 H16 119.3
C8 C9 H9A 109.6
C8 C9 H9B 109.5
H9A C9 H9B 109.5
C8 C9 H9C 109.3
H9A C9 H9C 109.5
H9B C9 H9C 109.5
C7 C11 C12 111.2(2)
C7 C11 C13 111.2(2)
C12 C11 C13 110.6(2)
C7 C11 H11 107.9
C12 C11 H11 108.0
C13 C11 H11 107.9
C31 C32 C33 120.4(3)
C31 C32 H32 119.8
C33 C32 H32 119.8
C50 C52 H52A 109.6
C50 C52 H52B 109.2
H52A C52 H52B 109.5
C50 C52 H52C 109.6
H52A C52 H52C 109.5
H52B C52 H52C 109.5
C38 C40 H40A 109.4
C38 C40 H40B 109.4
H40A C40 H40B 109.5
C38 C40 H40C 109.6
H40A C40 H40C 109.5
H40B C40 H40C 109.5
C11 C12 H12A 109.5
C11 C12 H12B 109.5
H12A C12 H12B 109.5
C11 C12 H12C 109.3
H12A C12 H12C 109.5
H12B C12 H12C 109.5
C11 C13 H13A 109.4
C11 C13 H13B 109.5
H13A C13 H13B 109.5
C11 C13 H13C 109.5
H13A C13 H13C 109.5
H13B C13 H13C 109.5
C34 C38 C40 111.6(2)
C34 C38 C39 113.7(3)
C40 C38 C39 109.3(2)
C34 C38 H38 107.3
C40 C38 H38 107.3
C39 C38 H38 107.4
C47 C49 H49A 109.4
C47 C49 H49B 109.4
H49A C49 H49B 109.5
C47 C49 H49C 109.6
H49A C49 H49C 109.5
H49B C49 H49C 109.5
C23 C24 H24A 109.6
C23 C24 H24B 109.6
H24A C24 H24B 109.5
C23 C24 H24C 109.2
H24A C24 H24C 109.5
H24B C24 H24C 109.5
C23 C25 H25A 109.4
C23 C25 H25B 109.5
H25A C25 H25B 109.5
C23 C25 H25C 109.4
H25A C25 H25C 109.5
H25B C25 H25C 109.5
C35 C37 H37A 109.6
C35 C37 H37B 109.4
H37A C37 H37B 109.5
C35 C37 H37C 109.5
H37A C37 H37C 109.5
H37B C37 H37C 109.5
C16 C17 C18 119.6(3)
C16 C17 H17 120.3
C18 C17 H17 120.0
C8 C10 H10A 109.4
C8 C10 H10B 109.6
H10A C10 H10B 109.5
C8 C10 H10C 109.5
H10A C10 H10C 109.5
H10B C10 H10C 109.5
C38 C39 H39A 109.7
C38 C39 H39B 109.5
H39A C39 H39B 109.5
C38 C39 H39C 109.2
H39A C39 H39C 109.5
H39B C39 H39C 109.5
C50 C51 H51A 109.4
C50 C51 H51B 109.5
H51A C51 H51B 109.5
C50 C51 H51C 109.5
H51A C51 H51C 109.5
H51B C51 H51C 109.5
C35 C36 H36A 109.5
C35 C36 H36B 109.6
H36A C36 H36B 109.5
C35 C36 H36C 109.3
H36A C36 H36C 109.5
H36B C36 H36C 109.5
C20 C21 H21A 109.7
C20 C21 H21B 109.5
H21A C21 H21B 109.5
C20 C21 H21C 109.2
H21A C21 H21C 109.5
H21B C21 H21C 109.5
C20 C22 H22A 109.4
C20 C22 H22B 109.7
H22A C22 H22B 109.5
C20 C22 H22C 109.3
H22A C22 H22C 109.5
H22B C22 H22C 109.5

loop_
_geom_bond_atom_site_label_1
_geom_bond_atom_site_label_2
_geom_bond_distance
Al1 N1 1.9374(19)
Al1 C27 1.971(2)
Al1 N2 1.976(2)
Al1 C55 1.985(2)
Al1 C1 2.386(2)
Al2 N4 1.9376(19)
Al2 N3 1.960(2)
Al2 C54 1.980(2)
Al2 C56 1.987(2)
Al2 C28 2.368(2)
N4 C28 1.333(3)
N4 C41 1.434(3)
N3 C28 1.332(3)
N3 C29 1.431(3)
N1 C1 1.337(3)
N1 C2 1.425(3)
C7 C6 1.393(3)
C7 C2 1.401(3)
C7 C11 1.522(3)
C2 C3 1.413(3)
C55 C56 1.367(3)
C55 C57 1.486(3)
C28 C53 1.494(3)
N2 C1 1.337(3)
N2 C14 1.421(3)
C14 C19 1.403(4)
C14 C15 1.421(3)
C1 C26 1.491(3)
C56 C63 1.480(3)
C41 C46 1.402(3)
C41 C42 1.406(3)
C54 H54A 0.9600
C54 H54B 0.9600
C54 H54C 0.9599
C27 H27A 0.9601
C27 H27B 0.9601
C27 H27C 0.9599
C63 C68 1.399(3)
C63 C64 1.402(3)
C53 H53A 0.9600
C53 H53B 0.9599
C53 H53C 0.9599
C35 C36 1.519(4)
C35 C30 1.519(4)
C35 C37 1.526(4)
C35 H35 0.9801
C62 C61 1.391(4)
C62 C57 1.397(3)
C62 H62 0.9300
C58 C59 1.387(4)
C58 C57 1.402(3)
C58 H58 0.9301
C15 C16 1.381(4)
C15 C20 1.508(4)
C44 C43 1.375(4)
C44 C45 1.384(4)
C44 H44 0.9301
C42 C43 1.388(4)
C42 C47 1.519(4)
C47 C49 1.530(4)
C47 C48 1.537(4)
C47 H47 0.9800
C3 C4 1.388(3)
C3 C8 1.519(3)
C19 C18 1.391(4)
C19 C23 1.524(4)
C29 C34 1.402(4)
C29 C30 1.404(3)
C60 C61 1.376(4)
C60 C59 1.382(4)
C60 H60 0.9299
C46 C45 1.392(3)
C46 C50 1.518(3)
C8 C9 1.524(4)
C8 C10 1.536(4)
C8 H8 0.9801
C45 H45 0.9300
C50 C52 1.520(4)
C50 C51 1.528(4)
C50 H50 0.9800
C64 C65 1.379(4)
C64 H64 0.9299
C67 C66 1.381(4)
C67 C68 1.384(4)
C67 H67 0.9299
C4 C5 1.379(4)
C4 H4 0.9300
C5 C6 1.378(4)
C5 H5 0.9300
C26 H26A 0.9601
C26 H26B 0.9600
C26 H26C 0.9600
C23 C24 1.530(4)
C23 C25 1.530(4)
C23 H23 0.9799
C43 H43 0.9300
C18 C17 1.382(4)
C18 H18 0.9301
C30 C31 1.396(4)
C68 H68 0.9300
C6 H6 0.9300
C65 C66 1.385(4)
C65 H65 0.9300
C66 H66 0.9300
C33 C32 1.380(4)
C33 C34 1.398(4)
C33 H33 0.9299
C59 H59 0.9299
C48 H48A 0.9600
C48 H48B 0.9600
C48 H48C 0.9599
C34 C38 1.510(4)
C61 H61 0.9300
C31 C32 1.362(4)
C31 H31 0.9299
C20 C22 1.491(4)
C20 C21 1.529(4)
C20 H20 0.9800
C16 C17 1.377(4)
C16 H16 0.9301
C9 H9A 0.9601
C9 H9B 0.9599
C9 H9C 0.9600
C11 C12 1.527(4)
C11 C13 1.529(4)
C11 H11 0.9799
C32 H32 0.9301
C52 H52A 0.9601
C52 H52B 0.9599
C52 H52C 0.9601
C40 C38 1.524(4)
C40 H40A 0.9600
C40 H40B 0.9602
C40 H40C 0.9601
C12 H12A 0.9599
C12 H12B 0.9599
C12 H12C 0.9600
C13 H13A 0.9600
C13 H13B 0.9601
C13 H13C 0.9600
C38 C39 1.529(4)
C38 H38 0.9800
C49 H49A 0.9601
C49 H49B 0.9599
C49 H49C 0.9600
C24 H24A 0.9600
C24 H24B 0.9601
C24 H24C 0.9600
C25 H25A 0.9600
C25 H25B 0.9600
C25 H25C 0.9599
C37 H37A 0.9601
C37 H37B 0.9601
C37 H37C 0.9600
C17 H17 0.9300
C10 H10A 0.9600
C10 H10B 0.9600
C10 H10C 0.9601
C39 H39A 0.9599
C39 H39B 0.9599
C39 H39C 0.9600
C51 H51A 0.9599
C51 H51B 0.9600
C51 H51C 0.9601
C36 H36A 0.9599
C36 H36B 0.9600
C36 H36C 0.9601
C21 H21A 0.9601
C21 H21B 0.9599
C21 H21C 0.9600
C22 H22A 0.9599
C22 H22B 0.9600
C22 H22C 0.9600
